data_7125245
loop_
_publ_author_name
'Okoromoba, Otome E.'
'Li, Zhou'
'Robertson, Nicole'
'Mashuta, Mark S.'
'Couto, Uenifer R.'
'Tormena, Cl\'audio F'
'Xu, Bo'
'Hammond, Gerald B.'

_publ_section_title
;
 Achieving regio- and stereo-control in the fluorination of aziridines
 under acidic conditions.
;
_journal_issue 91
_journal_name_full 'Chemical communications (Cambridge, England)'
_journal_page_first 13353
_journal_page_last 13356
_journal_paper_doi 10.1039/c6cc07855a
_journal_volume 52
_journal_year 2016
_chemical_formula_moiety 'C14 H20 F N O2 S'
_chemical_formula_sum 'C14 H20 F N O2 S'
_chemical_formula_weight 285.37
_space_group_IT_number 14
_space_group_name_Hall '-P 2ybc'
_space_group_name_H-M_alt 'P 1 21/c 1'
_symmetry_cell_setting monoclinic
_symmetry_space_group_name_Hall '-P 2ybc'
_symmetry_space_group_name_H-M 'P 1 21/c 1'
_atom_sites_solution_hydrogens geom
_atom_sites_solution_primary direct
_atom_sites_solution_secondary difmap
_audit_update_record
;
2016-07-01 deposited with the CCDC.
2016-10-19 downloaded from the CCDC.
;
_cell_angle_alpha 90.00
_cell_angle_beta 100.885(2)
_cell_angle_gamma 90.00
_cell_formula_units_Z 4
_cell_length_a 7.93270(19)
_cell_length_b 9.5312(2)
_cell_length_c 19.6547(5)
_cell_measurement_reflns_used 8916
_cell_measurement_temperature 99.9(1)
_cell_measurement_theta_max 29.6250
_cell_measurement_theta_min 4.2140
_cell_volume 1459.32(6)
_computing_cell_refinement '<i>CrysAlis PRO</i> (Agilent, 2013)'
_computing_data_collection '<i>CrysAlis PRO</i> (Agilent, 2013)'
_computing_data_reduction '<i>CrysAlis PRO</i> (Agilent, 2013)'
_computing_molecular_graphics 'ORTEP-3 (Farrugia, 1997) and Mercury (Macrae<i>et al.</i>, 2006)'
_computing_publication_material 'PLATON (Spek, 2009)'
_computing_structure_refinement '<i>SHELXL-97</i> (Sheldrick, 2008)'
_computing_structure_solution '<i>SHELXS-97</i> (Sheldrick, 2008)'
_diffrn_ambient_temperature 100(2)
_diffrn_detector_area_resol_mean 10.2836
_diffrn_measured_fraction_theta_full 0.998
_diffrn_measured_fraction_theta_max 0.998
_diffrn_measurement_details
;
#__ type_ start__ end____ width___ exp.time_
  1 omega  -11.00   61.00   1.0000   15.0000
omega____ theta____ kappa____ phi______ frames
    -      -12.6645   57.0000    0.0000 72

#__ type_ start__ end____ width___ exp.time_
  2 omega    1.00   28.00   1.0000   15.0000
omega____ theta____ kappa____ phi______ frames
    -      -12.6645   57.0000   30.0000 27

#__ type_ start__ end____ width___ exp.time_
  3 omega  -44.00   64.00   1.0000   15.0000
omega____ theta____ kappa____ phi______ frames
    -      -12.6645   77.0000 -120.0000 108

#__ type_ start__ end____ width___ exp.time_
  4 omega  -87.00   17.00   1.0000   15.0000
omega____ theta____ kappa____ phi______ frames
    -      -12.6645  -57.0000 -120.0000 104

#__ type_ start__ end____ width___ exp.time_
  5 omega  -91.00  -47.00   1.0000   15.0000
omega____ theta____ kappa____ phi______ frames
    -      -12.6645  -77.0000   60.0000 44

#__ type_ start__ end____ width___ exp.time_
  6 omega  -61.00   43.00   1.0000   15.0000
omega____ theta____ kappa____ phi______ frames
    -       12.9770  -57.0000  150.0000 104 
;
_diffrn_measurement_device_type 'Xcalibur, Ruby, Gemini'
_diffrn_measurement_method '\w scans'
_diffrn_radiation_monochromator graphite
_diffrn_radiation_source 'fine-focus sealed tube'
_diffrn_radiation_type MoK\a
_diffrn_radiation_wavelength 0.71073
_diffrn_reflns_av_R_equivalents 0.0298
_diffrn_reflns_av_sigmaI/netI 0.0222
_diffrn_reflns_limit_h_max 10
_diffrn_reflns_limit_h_min -10
_diffrn_reflns_limit_k_max 12
_diffrn_reflns_limit_k_min -12
_diffrn_reflns_limit_l_max 26
_diffrn_reflns_limit_l_min -25
_diffrn_reflns_number 17380
_diffrn_reflns_theta_full 28.05
_diffrn_reflns_theta_max 28.05
_diffrn_reflns_theta_min 3.38
_exptl_absorpt_coefficient_mu 0.231
_exptl_absorpt_correction_T_max 1.00
_exptl_absorpt_correction_T_min 0.88
_exptl_absorpt_correction_type multi-scan
_exptl_absorpt_process_details
;
CrysAlisPro, Agilent Technologies,
Version 1.171.36.32 SCALE3 ABSPACK
;
_exptl_crystal_colour colorless
_exptl_crystal_density_diffrn 1.299
_exptl_crystal_density_method 'not measured'
_exptl_crystal_description prism
_exptl_crystal_F_000 608
_exptl_crystal_recrystallization_method 'Re-crystallisation from solvent'
_exptl_crystal_size_max 0.38
_exptl_crystal_size_mid 0.25
_exptl_crystal_size_min 0.18
_refine_diff_density_max 0.376
_refine_diff_density_min -0.309
_refine_diff_density_rms 0.048
_refine_ls_extinction_method none
_refine_ls_goodness_of_fit_ref 1.052
_refine_ls_hydrogen_treatment refall
_refine_ls_matrix_type full
_refine_ls_number_parameters 252
_refine_ls_number_reflns 3544
_refine_ls_number_restraints 0
_refine_ls_restrained_S_all 1.052
_refine_ls_R_factor_all 0.0432
_refine_ls_R_factor_gt 0.0367
_refine_ls_shift/su_max 0.001
_refine_ls_shift/su_mean 0.000
_refine_ls_structure_factor_coef Fsqd
_refine_ls_weighting_details 'calc w=1/[\s^2^(Fo^2^)+(0.0416P)^2^+0.7758P] where P=(Fo^2^+2Fc^2^)/3'
_refine_ls_weighting_scheme calc
_refine_ls_wR_factor_gt 0.0902
_refine_ls_wR_factor_ref 0.0943
_reflns_number_gt 3147
_reflns_number_total 3544
_reflns_threshold_expression I>2\s(I)
_cod_data_source_file c6cc07855a2.cif
_cod_data_source_block gbh34ltc_2o
_cod_original_cell_volume 1459.33(6)
_cod_original_sg_symbol_H-M 'P 21/c '
_cod_database_code 7125245

loop_
_symmetry_equiv_pos_as_xyz
'x, y, z'
'-x, y+1/2, -z+1/2'
'-x, -y, -z'
'x, -y-1/2, z-1/2'

loop_
_atom_site_label
_atom_site_type_symbol
_atom_site_fract_x
_atom_site_fract_y
_atom_site_fract_z
_atom_site_U_iso_or_equiv
_atom_site_adp_type
_atom_site_occupancy
_atom_site_symmetry_multiplicity
_atom_site_calc_flag
S1 S 0.68361(4) 0.82490(3) 0.536113(17) 0.02017(10) Uani 1 1 d
F1 F 0.99496(12) 1.00465(10) 0.75176(5) 0.0334(2) Uani 1 1 d
O1 O 0.84686(13) 0.75621(11) 0.54788(6) 0.0273(2) Uani 1 1 d
O2 O 0.61505(13) 0.88040(11) 0.46838(5) 0.0246(2) Uani 1 1 d
N1 N 0.69651(16) 0.95732(12) 0.58834(6) 0.0212(2) Uani 1 1 d
C1 C 0.53283(17) 0.70583(14) 0.55781(7) 0.0197(3) Uani 1 1 d
H1N H 0.612(2) 1.008(2) 0.5785(9) 0.030(5) Uiso 1 1 d
C2 C 0.36067(18) 0.74608(16) 0.54670(8) 0.0248(3) Uani 1 1 d
H2 H 0.325(2) 0.839(2) 0.5282(9) 0.031(5) Uiso 1 1 d
C3 C 0.24044(19) 0.65173(17) 0.56153(8) 0.0273(3) Uani 1 1 d
H3 H 0.123(2) 0.677(2) 0.5546(9) 0.032(5) Uiso 1 1 d
C4 C 0.2877(2) 0.51783(16) 0.58651(7) 0.0258(3) Uani 1 1 d
C5 C 0.4601(2) 0.48109(16) 0.59798(8) 0.0279(3) Uani 1 1 d
H5 H 0.494(2) 0.389(2) 0.6149(10) 0.036(5) Uiso 1 1 d
C6 C 0.58362(19) 0.57450(15) 0.58386(7) 0.0248(3) Uani 1 1 d
H6 H 0.701(2) 0.5465(19) 0.5913(9) 0.030(5) Uiso 1 1 d
C7 C 0.1524(2) 0.4162(2) 0.60018(9) 0.0357(4) Uani 1 1 d
H7A H 0.096(3) 0.454(2) 0.6351(12) 0.049(6) Uiso 1 1 d
H7B H 0.203(3) 0.327(3) 0.6193(13) 0.068(7) Uiso 1 1 d
H7C H 0.072(3) 0.399(2) 0.5579(12) 0.056(6) Uiso 1 1 d
C8 C 0.77032(18) 0.93832(15) 0.66269(7) 0.0233(3) Uani 1 1 d
H8 H 0.818(2) 0.8424(19) 0.6681(8) 0.023(4) Uiso 1 1 d
C9 C 0.6340(2) 0.95655(17) 0.70796(8) 0.0287(3) Uani 1 1 d
H9A H 0.537(2) 0.893(2) 0.6897(9) 0.033(5) Uiso 1 1 d
H9B H 0.687(2) 0.921(2) 0.7551(10) 0.037(5) Uiso 1 1 d
C10 C 0.5738(2) 1.10793(18) 0.71031(8) 0.0311(3) Uani 1 1 d
H10A H 0.513(2) 1.136(2) 0.6650(10) 0.035(5) Uiso 1 1 d
H10B H 0.493(3) 1.115(2) 0.7427(10) 0.039(5) Uiso 1 1 d
C11 C 0.7240(2) 1.20784(18) 0.73176(8) 0.0304(3) Uani 1 1 d
H11A H 0.780(2) 1.188(2) 0.7801(11) 0.038(5) Uiso 1 1 d
H11B H 0.685(2) 1.306(2) 0.7307(9) 0.031(5) Uiso 1 1 d
C12 C 0.8559(2) 1.19183(16) 0.68489(8) 0.0280(3) Uani 1 1 d
H12A H 0.957(3) 1.256(2) 0.6983(10) 0.039(5) Uiso 1 1 d
H12B H 0.8043(18) 1.2264(15) 0.6378(8) 0.010(3) Uiso 1 1 d
C13 C 0.91943(19) 1.04218(15) 0.68252(7) 0.0246(3) Uani 1 1 d
C14 C 1.0586(2) 1.02503(19) 0.64017(9) 0.0322(3) Uani 1 1 d
H14A H 1.013(2) 1.057(2) 0.5939(10) 0.032(5) Uiso 1 1 d
H14B H 1.091(2) 0.923(2) 0.6395(10) 0.038(5) Uiso 1 1 d
H14C H 1.158(2) 1.084(2) 0.6591(10) 0.037(5) Uiso 1 1 d

loop_
_atom_site_aniso_label
_atom_site_aniso_U_11
_atom_site_aniso_U_22
_atom_site_aniso_U_33
_atom_site_aniso_U_23
_atom_site_aniso_U_13
_atom_site_aniso_U_12
S1 0.01926(17) 0.02018(18) 0.02097(17) 0.00010(12) 0.00355(12) 0.00271(12)
F1 0.0355(5) 0.0352(5) 0.0248(4) 0.0035(4) -0.0060(4) 0.0009(4)
O1 0.0201(5) 0.0290(6) 0.0329(6) -0.0019(4) 0.0050(4) 0.0052(4)
O2 0.0279(5) 0.0260(5) 0.0202(5) 0.0008(4) 0.0053(4) 0.0035(4)
N1 0.0224(6) 0.0190(6) 0.0210(6) 0.0010(4) 0.0012(4) 0.0022(5)
C1 0.0208(6) 0.0188(6) 0.0191(6) -0.0021(5) 0.0025(5) 0.0011(5)
C2 0.0226(7) 0.0231(7) 0.0282(7) 0.0001(6) 0.0032(5) 0.0033(5)
C3 0.0220(7) 0.0306(8) 0.0295(7) -0.0046(6) 0.0054(6) 0.0002(6)
C4 0.0332(8) 0.0272(7) 0.0177(6) -0.0061(5) 0.0064(5) -0.0075(6)
C5 0.0373(8) 0.0204(7) 0.0250(7) 0.0017(6) 0.0036(6) 0.0008(6)
C6 0.0259(7) 0.0221(7) 0.0253(7) 0.0008(5) 0.0017(5) 0.0048(6)
C7 0.0449(10) 0.0372(9) 0.0273(8) -0.0077(7) 0.0130(7) -0.0169(8)
C8 0.0259(7) 0.0214(7) 0.0216(7) 0.0032(5) 0.0015(5) -0.0012(5)
C9 0.0314(8) 0.0330(8) 0.0223(7) 0.0028(6) 0.0066(6) -0.0067(6)
C10 0.0322(8) 0.0392(9) 0.0231(7) -0.0016(6) 0.0083(6) -0.0001(7)
C11 0.0358(8) 0.0294(8) 0.0257(8) -0.0033(6) 0.0047(6) 0.0032(7)
C12 0.0332(8) 0.0237(7) 0.0266(7) 0.0004(6) 0.0047(6) -0.0042(6)
C13 0.0256(7) 0.0255(7) 0.0212(7) 0.0030(5) 0.0002(5) -0.0019(6)
C14 0.0250(8) 0.0337(9) 0.0383(9) -0.0008(7) 0.0071(6) -0.0033(6)

loop_
_atom_type_symbol
_atom_type_description
_atom_type_scat_dispersion_real
_atom_type_scat_dispersion_imag
_atom_type_scat_source
C C 0.0033 0.0016 'International Tables Vol C Tables 4.2.6.8 and 6.1.1.4'
H H 0.0000 0.0000 'International Tables Vol C Tables 4.2.6.8 and 6.1.1.4'
N N 0.0061 0.0033 'International Tables Vol C Tables 4.2.6.8 and 6.1.1.4'
O O 0.0106 0.0060 'International Tables Vol C Tables 4.2.6.8 and 6.1.1.4'
F F 0.0171 0.0103 'International Tables Vol C Tables 4.2.6.8 and 6.1.1.4'
S S 0.1246 0.1234 'International Tables Vol C Tables 4.2.6.8 and 6.1.1.4'

loop_
_geom_angle_atom_site_label_1
_geom_angle_atom_site_label_2
_geom_angle_atom_site_label_3
_geom_angle
O1 S1 O2 119.33(6)
O1 S1 N1 107.92(6)
O2 S1 N1 105.52(6)
O1 S1 C1 107.57(6)
O2 S1 C1 107.80(6)
N1 S1 C1 108.30(6)
C8 N1 S1 119.81(10)
C8 N1 H1N 117.4(13)
S1 N1 H1N 110.9(13)
C6 C1 C2 120.98(13)
C6 C1 S1 120.65(11)
C2 C1 S1 118.36(11)
C3 C2 C1 118.84(14)
C3 C2 H2 120.3(11)
C1 C2 H2 120.8(11)
C2 C3 C4 121.34(14)
C2 C3 H3 120.5(12)
C4 C3 H3 118.2(12)
C5 C4 C3 118.66(14)
C5 C4 C7 121.44(15)
C3 C4 C7 119.89(15)
C4 C5 C6 121.07(14)
C4 C5 H5 119.6(12)
C6 C5 H5 119.3(12)
C1 C6 C5 119.09(13)
C1 C6 H6 121.2(11)
C5 C6 H6 119.7(11)
C4 C7 H7A 109.5(13)
C4 C7 H7B 111.9(15)
H7A C7 H7B 105(2)
C4 C7 H7C 109.4(14)
H7A C7 H7C 111.0(19)
H7B C7 H7C 110(2)
N1 C8 C9 111.60(12)
N1 C8 C13 108.31(11)
C9 C8 C13 111.92(12)
N1 C8 H8 107.0(10)
C9 C8 H8 110.0(10)
C13 C8 H8 107.9(10)
C10 C9 C8 112.58(12)
C10 C9 H9A 111.4(11)
C8 C9 H9A 107.7(11)
C10 C9 H9B 111.9(11)
C8 C9 H9B 106.0(11)
H9A C9 H9B 106.9(15)
C11 C10 C9 111.58(14)
C11 C10 H10A 108.1(12)
C9 C10 H10A 109.7(11)
C11 C10 H10B 110.5(12)
C9 C10 H10B 109.1(12)
H10A C10 H10B 107.8(16)
C10 C11 C12 111.12(13)
C10 C11 H11A 109.4(11)
C12 C11 H11A 108.9(11)
C10 C11 H11B 111.3(11)
C12 C11 H11B 109.3(11)
H11A C11 H11B 106.7(16)
C13 C12 C11 112.48(13)
C13 C12 H12A 109.3(11)
C11 C12 H12A 112.6(11)
C13 C12 H12B 111.3(9)
C11 C12 H12B 108.7(8)
H12A C12 H12B 102.0(14)
F1 C13 C14 106.23(12)
F1 C13 C12 106.79(12)
C14 C13 C12 113.59(13)
F1 C13 C8 104.21(11)
C14 C13 C8 113.47(13)
C12 C13 C8 111.70(12)
C13 C14 H14A 107.7(11)
C13 C14 H14B 109.1(11)
H14A C14 H14B 110.3(15)
C13 C14 H14C 110.2(11)
H14A C14 H14C 107.6(16)
H14B C14 H14C 111.7(16)

loop_
_geom_bond_atom_site_label_1
_geom_bond_atom_site_label_2
_geom_bond_distance
S1 O1 1.4304(10)
S1 O2 1.4402(10)
S1 N1 1.6179(12)
S1 C1 1.7588(14)
F1 C13 1.4251(16)
N1 C8 1.4791(17)
N1 H1N 0.821(19)
C1 C6 1.3833(19)
C1 C2 1.3955(19)
C2 C3 1.381(2)
C2 H2 0.980(19)
C3 C4 1.393(2)
C3 H3 0.947(19)
C4 C5 1.388(2)
C4 C7 1.507(2)
C5 C6 1.390(2)
C5 H5 0.96(2)
C6 H6 0.953(18)
C7 H7A 0.96(2)
C7 H7B 0.99(3)
C7 H7C 0.96(2)
C8 C9 1.535(2)
C8 C13 1.535(2)
C8 H8 0.988(17)
C9 C10 1.523(2)
C9 H9A 0.994(19)
C9 H9B 1.00(2)
C10 C11 1.521(2)
C10 H10A 0.967(19)
C10 H10B 0.99(2)
C11 C12 1.526(2)
C11 H11A 0.99(2)
C11 H11B 0.988(19)
C12 C13 1.516(2)
C12 H12A 1.00(2)
C12 H12B 0.996(15)
C13 C14 1.512(2)
C14 H14A 0.962(19)
C14 H14B 1.01(2)
C14 H14C 0.98(2)

loop_
_geom_torsion_atom_site_label_1
_geom_torsion_atom_site_label_2
_geom_torsion_atom_site_label_3
_geom_torsion_atom_site_label_4
_geom_torsion
O1 S1 N1 C8 -48.59(12)
O2 S1 N1 C8 -177.20(10)
C1 S1 N1 C8 67.58(12)
O1 S1 C1 C6 2.42(13)
O2 S1 C1 C6 132.31(12)
N1 S1 C1 C6 -113.98(12)
O1 S1 C1 C2 -176.24(11)
O2 S1 C1 C2 -46.35(13)
N1 S1 C1 C2 67.36(12)
C6 C1 C2 C3 -0.7(2)
S1 C1 C2 C3 178.00(11)
C1 C2 C3 C4 -0.6(2)
C2 C3 C4 C5 1.5(2)
C2 C3 C4 C7 -178.24(14)
C3 C4 C5 C6 -1.1(2)
C7 C4 C5 C6 178.65(14)
C2 C1 C6 C5 1.0(2)
S1 C1 C6 C5 -177.58(11)
C4 C5 C6 C1 -0.2(2)
S1 N1 C8 C9 -112.30(12)
S1 N1 C8 C13 124.06(11)
N1 C8 C9 C10 -69.88(16)
C13 C8 C9 C10 51.69(17)
C8 C9 C10 C11 -53.52(17)
C9 C10 C11 C12 54.81(17)
C10 C11 C12 C13 -55.56(18)
C11 C12 C13 F1 -59.49(16)
C11 C12 C13 C14 -176.26(13)
C11 C12 C13 C8 53.84(17)
N1 C8 C13 F1 -173.08(11)
C9 C8 C13 F1 63.47(15)
N1 C8 C13 C14 -57.98(16)
C9 C8 C13 C14 178.57(13)
N1 C8 C13 C12 71.99(15)
C9 C8 C13 C12 -51.46(16)
